data_1008179
loop_
_publ_author_name
'le Page, Y'
'Strobel, P'

_publ_section_title
;
Crystal Structure of a New Cesium Manganese Vanadium Oxide, Cs~3~ Mn~3~
V~4~ O~16~
;
_journal_coden_ASTM INOCAJ
_journal_name_full 'Inorganic Chemistry'
_journal_page_first 620
_journal_page_last 623
_journal_paper_doi 10.1021/ic00132a031
_journal_volume 21
_journal_year 1982
_chemical_formula_structural 'Cs3 Mn3 V4 O16'
_chemical_formula_sum 'Cs3 Mn3 O16 V4'
_chemical_name_systematic
;
Tricaesium trimanganese(III) tetravanadium oxide
;
_space_group_IT_number 2
_symmetry_cell_setting triclinic
_symmetry_Int_Tables_number 2
_symmetry_space_group_name_Hall '-P 1'
_symmetry_space_group_name_H-M 'P -1'
_cell_angle_alpha 77.70(1)
_cell_angle_beta 89.72(1)
_cell_angle_gamma 82.62(1)
_cell_formula_units_Z 1
_cell_length_a 5.1947(5)
_cell_length_b 7.5017(7)
_cell_length_c 11.4367(14)
_cell_volume 431.7
_refine_ls_R_factor_all 0.052
_cod_database_code 1008179

loop_
_symmetry_equiv_pos_as_xyz
x,y,z
-x,-y,-z

loop_
_atom_site_aniso_label
_atom_site_aniso_U_11
_atom_site_aniso_U_12
_atom_site_aniso_U_13
_atom_site_aniso_U_22
_atom_site_aniso_U_23
_atom_site_aniso_U_33
Cs1 0.0185(4) -0.0022(3) 0.0085(3) 0.0138(3) -0.0084(3) 0.0297(4)
Cs2 0.0267(3) 0.00142(23) 0.00101(23) 0.0221(3) -0.00536(22) 0.0222(3)
Mn1 0.0043(7) -0.0012(5) 0.0010(5) 0.0075(7) -0.0018(6) 0.0102(7)
Mn2 0.0059(5) -0.0008(4) 0.0012(4) 0.0078(5) -0.0014(4) 0.0109(5)
V1 0.0069(6) -0.0011(4) 0.0005(5) 0.0080(5) -0.0015(4) 0.0128(6)
V2 0.0082(6) -0.0022(4) 0.0014(5) 0.0084(5) -0.0040(5) 0.0134(6)
O1 0.0101(25) -0.0003(19) 0.0005(20) 0.0043(22) -0.0009(19) 0.012(3)
O2 0.021(3) -0.006(3) 0.007(3) 0.034(4) -0.012(3) 0.025(4)
O3 0.012(3) -0.0003(23) -0.0005(24) 0.017(3) -0.0004(24) 0.021(3)
O4 0.013(3) -0.0009(22) .0000(22) 0.013(3) -0.0046(22) 0.016(3)
O5 0.0081(24) -0.003(2) 0.0041(21) 0.011(3) -0.0017(21) 0.015(3)
O6 0.011(3) 0.0005(22) 0.0003(22) 0.015(3) 0.0042(22) 0.016(3)
O7 0.015(3) -0.0025(23) -0.0008(23) 0.014(3) -0.0037(23) 0.017(3)
O8 0.024(3) -0.0034(24) 0.007(3) 0.010(3) -0.013(3) 0.038(4)

loop_
_atom_site_label
_atom_site_type_symbol
_atom_site_symmetry_multiplicity
_atom_site_Wyckoff_symbol
_atom_site_fract_x
_atom_site_fract_y
_atom_site_fract_z
_atom_site_occupancy
_atom_site_attached_hydrogens
_atom_site_calc_flag
Cs1 Cs1+ 1 a 0. 0. 0. 1. 0 d
Cs2 Cs1+ 2 i 0.11310(13) 0.26057(9) 0.48568(6) 1. 0 d
Mn1 Mn3+ 1 e 0.5 0.5 0. 1. 0 d
Mn2 Mn3+ 2 i 0.01090(22) 0.44142(16) 0.13212(11) 1. 0 d
V1 V5+ 2 i 0.5266(3) 0.13349(19) 0.23364(13) 1. 0 d
V2 V5+ 2 i 0.4748(3) 0.32817(18) 0.76158(12) 1. 0 d
O1 O2- 2 i 0.8074(10) 0.6139(7) 0.0076(5) 1. 0 d
O2 O2- 2 i 0.3898(12) 0.6394(9) 0.3667(6) 1. 0 d
O3 O2- 2 i 0.6522(11) 0.1050(8) 0.3676(5) 1. 0 d
O4 O2- 2 i 0.3386(11) 0.6038(7) 0.1322(5) 1. 0 d
O5 O2- 2 i 0.6962(10) 0.2730(7) 0.1288(5) 1. 0 d
O6 O2- 2 i 0.2071(11) 0.2371(8) 0.2354(5) 1. 0 d
O7 O2- 2 i 0.1698(11) 0.4529(8) 0.7422(5) 1. 0 d
O8 O2- 2 i 0.4535(12) 0.0841(8) 0.8117(6) 1. 0 d

loop_
_atom_type_symbol
_atom_type_oxidation_number
Cs1+ 1.000
Mn3+ 3.000
V5+ 5.000
O2- -2.000
